data_4026923
loop_
_publ_author_name
'Jayaraman Dessingou'
'Khatija Tabbasum'
'Atanu Mitra'
'Vijaya Kumar Hinge'
'Chebrolu P. Rao'

_publ_section_title
;
 Lower Rim 1,3-Di{4-antipyrine}amide Conjugate of Calix[4]arene:
 Synthesis, Characterization, and Selective Recognition of Hg2+ and Its
 Sensitivity toward Pyrimidine Bases
;
_journal_name_full 'Journal of Organic Chemistry'
_journal_page_first 1406
_journal_page_last 1413
_journal_paper_doi 10.1021/jo2022372
_journal_volume 77
_journal_year 2012
_chemical_formula_sum 'C72 H90 N6 O10'
_chemical_formula_weight 1199.50
_chemical_name_systematic
;
 ?
;
_space_group_IT_number 14
_symmetry_cell_setting monoclinic
_symmetry_space_group_name_Hall '-P 2ybc'
_symmetry_space_group_name_H-M 'P 1 21/c 1'
_atom_sites_solution_hydrogens geom
_atom_sites_solution_primary direct
_atom_sites_solution_secondary difmap
_audit_creation_method SHELXL-97
_cell_angle_alpha 90.00
_cell_angle_beta 107.797(4)
_cell_angle_gamma 90.00
_cell_formula_units_Z 4
_cell_length_a 22.4499(7)
_cell_length_b 11.9982(3)
_cell_length_c 25.5576(8)
_cell_measurement_reflns_used 20359
_cell_measurement_temperature 120(2)
_cell_measurement_theta_max 32.7054
_cell_measurement_theta_min 2.9385
_cell_volume 6554.7(4)
_computing_cell_refinement 'CrysAlis RED, Oxford Diffraction Ltd.,'
_computing_data_collection 'CrysAlis CCD, Oxford Diffraction Ltd.,'
_computing_data_reduction 'CrysAlis RED, Oxford Diffraction Ltd.,'
_computing_molecular_graphics Ortep3
_computing_publication_material Shelx97
_computing_structure_refinement 'SHELXL-97 (Sheldrick, 1997)'
_computing_structure_solution 'SHELXS-97 (Sheldrick, 1997)'
_diffrn_ambient_temperature 120(2)
_diffrn_detector_area_resol_mean 15.9948
_diffrn_measured_fraction_theta_full 0.997
_diffrn_measured_fraction_theta_max 0.997
_diffrn_measurement_device_type 'OXFORD DIFFRACTION XCALIBUR-S'
_diffrn_measurement_method \w/q-scan
_diffrn_radiation_monochromator graphite
_diffrn_radiation_source 'Enhance (Mo) x-ray Source'
_diffrn_radiation_type MoK\a
_diffrn_radiation_wavelength 0.71073
_diffrn_reflns_av_R_equivalents 0.0512
_diffrn_reflns_av_sigmaI/netI 0.0422
_diffrn_reflns_limit_h_max 26
_diffrn_reflns_limit_h_min -26
_diffrn_reflns_limit_k_max 14
_diffrn_reflns_limit_k_min -14
_diffrn_reflns_limit_l_max 30
_diffrn_reflns_limit_l_min -30
_diffrn_reflns_number 55285
_diffrn_reflns_theta_full 25.00
_diffrn_reflns_theta_max 25.00
_diffrn_reflns_theta_min 2.94
_exptl_absorpt_coefficient_mu 0.081
_exptl_absorpt_correction_T_max 0.9824
_exptl_absorpt_correction_T_min 0.9714
_exptl_absorpt_correction_type multi-scan
_exptl_absorpt_process_details
;
CrysAlis RED, Oxford Diffraction Ltd.,
Version 1.171.31.7 (release 18-10-2006 CrysAlis171 .NET)
(compiled Oct 18 2006,16:28:17)
empirical absorption correction using spherical harmonics,
 implemented in SCALE3 ABSPACK scaling algorithm.
;
_exptl_crystal_colour colourless
_exptl_crystal_density_diffrn 1.216
_exptl_crystal_description block
_exptl_crystal_F_000 2576
_exptl_crystal_size_max 0.36
_exptl_crystal_size_mid 0.27
_exptl_crystal_size_min 0.22
_refine_diff_density_max 0.276
_refine_diff_density_min -0.291
_refine_diff_density_rms 0.041
_refine_ls_extinction_method none
_refine_ls_goodness_of_fit_ref 1.056
_refine_ls_hydrogen_treatment mixed
_refine_ls_matrix_type full
_refine_ls_number_parameters 857
_refine_ls_number_reflns 11527
_refine_ls_number_restraints 0
_refine_ls_restrained_S_all 1.056
_refine_ls_R_factor_all 0.0761
_refine_ls_R_factor_gt 0.0460
_refine_ls_shift/su_max 0.001
_refine_ls_shift/su_mean 0.000
_refine_ls_structure_factor_coef Fsqd
_refine_ls_weighting_details 'calc w=1/[\s^2^(Fo^2^)+(0.0334P)^2^+3.0400P] where P=(Fo^2^+2Fc^2^)/3'
_refine_ls_weighting_scheme calc
_refine_ls_wR_factor_gt 0.0855
_refine_ls_wR_factor_ref 0.0988
_reflns_number_gt 8377
_reflns_number_total 11527
_reflns_threshold_expression >2sigma(I)
_cod_data_source_file jo2022372_si_002.cif
_cod_data_source_block cpr021
_cod_original_cell_volume 6554.7(3)
_cod_original_sg_symbol_H-M 'P 21/c'
_cod_database_code 4026923

loop_
_symmetry_equiv_pos_as_xyz
'x, y, z'
'-x, y+1/2, -z+1/2'
'-x, -y, -z'
'x, -y-1/2, z-1/2'

loop_
_atom_site_label
_atom_site_type_symbol
_atom_site_fract_x
_atom_site_fract_y
_atom_site_fract_z
_atom_site_U_iso_or_equiv
_atom_site_adp_type
_atom_site_occupancy
_atom_site_symmetry_multiplicity
_atom_site_calc_flag
_atom_site_refinement_flags
O1 O 0.48845(7) 0.45365(12) 0.89095(6) 0.0324(3) Uani 1 1 d .
O2 O 0.49025(6) 0.29783(12) 1.02923(6) 0.0290(3) Uani 1 1 d .
O3 O 0.33381(6) 0.22177(10) 0.96048(5) 0.0201(3) Uani 1 1 d .
O4 O 0.31598(6) -0.00609(12) 0.95934(6) 0.0247(3) Uani 1 1 d .
O5 O 0.34435(6) -0.08531(10) 0.86580(5) 0.0206(3) Uani 1 1 d .
O6 O 0.43005(7) -0.06795(13) 0.81120(7) 0.0436(4) Uani 1 1 d .
O7 O 0.60244(7) -0.08502(12) 0.87667(6) 0.0311(3) Uani 1 1 d .
O8 O 0.32718(6) 0.14376(12) 0.85397(5) 0.0225(3) Uani 1 1 d .
N1 N 0.57348(7) 0.33773(13) 0.89789(7) 0.0249(4) Uani 1 1 d .
N2 N 0.59295(7) 0.23233(13) 0.92119(7) 0.0253(4) Uani 1 1 d .
N3 N 0.44157(8) 0.25155(14) 0.94017(7) 0.0251(4) Uani 1 1 d .
N4 N 0.60450(7) -0.15040(13) 0.79151(6) 0.0222(4) Uani 1 1 d .
N5 N 0.56293(7) -0.21261(13) 0.74899(6) 0.0231(4) Uani 1 1 d .
N6 N 0.48285(8) -0.22186(14) 0.85089(7) 0.0253(4) Uani 1 1 d .
C1 C 0.62076(9) 0.42058(15) 0.90105(8) 0.0233(4) Uani 1 1 d .
C2 C 0.67089(10) 0.43105(17) 0.94790(9) 0.0291(5) Uani 1 1 d .
H2 H 0.6742 0.3839 0.9785 0.035 Uiso 1 1 calc R
C3 C 0.71642(10) 0.51025(17) 0.95035(9) 0.0330(5) Uani 1 1 d .
H3 H 0.7515 0.5165 0.9824 0.040 Uiso 1 1 calc R
C4 C 0.71082(11) 0.58002(17) 0.90638(9) 0.0338(5) Uani 1 1 d .
H4 H 0.7420 0.6345 0.9080 0.041 Uiso 1 1 calc R
C5 C 0.66019(12) 0.57078(19) 0.86036(10) 0.0416(6) Uani 1 1 d .
H5 H 0.6562 0.6200 0.8304 0.050 Uiso 1 1 calc R
C6 C 0.61456(11) 0.49060(18) 0.85683(9) 0.0359(5) Uani 1 1 d .
H6 H 0.5797 0.4840 0.8246 0.043 Uiso 1 1 calc R
C7 C 0.64061(9) 0.17310(17) 0.90382(8) 0.0276(5) Uani 1 1 d .
H7A H 0.6418 0.0949 0.9151 0.041 Uiso 1 1 calc R
H7B H 0.6816 0.2074 0.9210 0.041 Uiso 1 1 calc R
H7C H 0.6304 0.1773 0.8637 0.041 Uiso 1 1 calc R
C8 C 0.54363(9) 0.18568(16) 0.93335(8) 0.0231(4) Uani 1 1 d .
C9 C 0.54428(10) 0.06826(17) 0.95261(9) 0.0300(5) Uani 1 1 d .
H9A H 0.5491 0.0176 0.9241 0.045 Uiso 1 1 calc R
H9B H 0.5049 0.0521 0.9601 0.045 Uiso 1 1 calc R
H9C H 0.5793 0.0580 0.9863 0.045 Uiso 1 1 calc R
C10 C 0.49648(9) 0.26202(16) 0.92433(8) 0.0240(4) Uani 1 1 d .
C11 C 0.51464(9) 0.36216(17) 0.90310(8) 0.0245(4) Uani 1 1 d .
C12 C 0.44249(9) 0.27683(15) 0.99190(8) 0.0221(4) Uani 1 1 d .
C13 C 0.38004(9) 0.28287(17) 1.00203(8) 0.0261(5) Uani 1 1 d .
H13A H 0.3836 0.2514 1.0387 0.031 Uiso 1 1 calc R
H13B H 0.3669 0.3617 1.0017 0.031 Uiso 1 1 calc R
C14 C 0.64222(9) -0.06674(16) 0.77731(8) 0.0220(4) Uani 1 1 d .
C15 C 0.69371(9) -0.02568(17) 0.81766(9) 0.0280(5) Uani 1 1 d .
H15 H 0.7042 -0.0543 0.8540 0.034 Uiso 1 1 calc R
C16 C 0.72996(10) 0.05730(18) 0.80488(9) 0.0345(5) Uani 1 1 d .
H16 H 0.7648 0.0866 0.8328 0.041 Uiso 1 1 calc R
C17 C 0.71575(11) 0.09772(17) 0.75181(10) 0.0350(5) Uani 1 1 d .
H17 H 0.7411 0.1538 0.7431 0.042 Uiso 1 1 calc R
C18 C 0.66456(10) 0.05603(17) 0.71168(9) 0.0294(5) Uani 1 1 d .
H18 H 0.6549 0.0832 0.6751 0.035 Uiso 1 1 calc R
C19 C 0.62696(9) -0.02523(16) 0.72415(8) 0.0245(4) Uani 1 1 d .
H19 H 0.5911 -0.0522 0.6965 0.029 Uiso 1 1 calc R
C20 C 0.59197(10) -0.28208(17) 0.71635(8) 0.0288(5) Uani 1 1 d .
H20A H 0.6167 -0.3411 0.7396 0.043 Uiso 1 1 calc R
H20B H 0.6193 -0.2359 0.7019 0.043 Uiso 1 1 calc R
H20C H 0.5593 -0.3157 0.6858 0.043 Uiso 1 1 calc R
C21 C 0.51800(9) -0.25507(16) 0.76961(8) 0.0249(4) Uani 1 1 d .
C22 C 0.47091(11) -0.3346(2) 0.73679(10) 0.0455(6) Uani 1 1 d .
H22A H 0.4900 -0.4084 0.7381 0.068 Uiso 1 1 calc R
H22B H 0.4557 -0.3090 0.6986 0.068 Uiso 1 1 calc R
H22C H 0.4358 -0.3392 0.7519 0.068 Uiso 1 1 calc R
C23 C 0.52586(9) -0.21340(16) 0.82048(8) 0.0224(4) Uani 1 1 d .
C24 C 0.57995(9) -0.14292(16) 0.83561(8) 0.0226(4) Uani 1 1 d .
C25 C 0.43715(9) -0.14448(16) 0.84375(8) 0.0242(4) Uani 1 1 d .
C26 C 0.39552(9) -0.16127(16) 0.87991(8) 0.0226(4) Uani 1 1 d .
H26A H 0.3794 -0.2386 0.8757 0.027 Uiso 1 1 calc R
H26B H 0.4204 -0.1502 0.9189 0.027 Uiso 1 1 calc R
C27 C 0.27217(8) 0.25924(15) 0.95136(7) 0.0174(4) Uani 1 1 d .
C28 C 0.24486(9) 0.32843(14) 0.90671(7) 0.0176(4) Uani 1 1 d .
C29 C 0.18512(9) 0.36983(14) 0.90159(7) 0.0179(4) Uani 1 1 d .
H29 H 0.1663 0.4194 0.8722 0.021 Uiso 1 1 calc R
C30 C 0.15219(9) 0.34158(14) 0.93763(7) 0.0174(4) Uani 1 1 d .
C31 C 0.08778(9) 0.38886(16) 0.93350(8) 0.0228(4) Uani 1 1 d .
C32 C 0.06852(10) 0.48179(17) 0.89088(9) 0.0341(5) Uani 1 1 d .
H32A H 0.1000 0.5412 0.9001 0.051 Uiso 1 1 calc R
H32B H 0.0279 0.5120 0.8907 0.051 Uiso 1 1 calc R
H32C H 0.0653 0.4519 0.8544 0.051 Uiso 1 1 calc R
C33 C 0.08848(11) 0.43726(19) 0.98925(9) 0.0365(5) Uani 1 1 d .
H33A H 0.0976 0.3778 1.0168 0.055 Uiso 1 1 calc R
H33B H 0.0475 0.4699 0.9861 0.055 Uiso 1 1 calc R
H33C H 0.1208 0.4950 1.0004 0.055 Uiso 1 1 calc R
C34 C 0.03913(10) 0.29581(18) 0.91774(10) 0.0341(5) Uani 1 1 d .
H34A H 0.0388 0.2637 0.8824 0.051 Uiso 1 1 calc R
H34B H -0.0023 0.3263 0.9146 0.051 Uiso 1 1 calc R
H34C H 0.0497 0.2377 0.9461 0.051 Uiso 1 1 calc R
C35 C 0.17964(9) 0.26379(14) 0.97826(7) 0.0176(4) Uani 1 1 d .
H35 H 0.1566 0.2385 1.0016 0.021 Uiso 1 1 calc R
C36 C 0.23923(8) 0.22183(14) 0.98597(7) 0.0172(4) Uani 1 1 d .
C37 C 0.26507(9) 0.13412(14) 1.02984(7) 0.0184(4) Uani 1 1 d .
H37A H 0.2525 0.1529 1.0627 0.022 Uiso 1 1 calc R
H37B H 0.3113 0.1358 1.0407 0.022 Uiso 1 1 calc R
C38 C 0.26896(8) -0.04550(15) 0.97783(7) 0.0180(4) Uani 1 1 d .
C39 C 0.24258(9) 0.01682(15) 1.01097(7) 0.0174(4) Uani 1 1 d .
C40 C 0.19490(9) -0.03111(15) 1.02762(7) 0.0190(4) Uani 1 1 d .
H40 H 0.1760 0.0118 1.0495 0.023 Uiso 1 1 calc R
C41 C 0.17369(9) -0.13960(15) 1.01352(7) 0.0196(4) Uani 1 1 d .
C42 C 0.12077(9) -0.19183(16) 1.03143(8) 0.0240(4) Uani 1 1 d .
C43 C 0.09102(10) -0.10801(17) 1.06126(9) 0.0308(5) Uani 1 1 d .
H43A H 0.1228 -0.0812 1.0944 0.046 Uiso 1 1 calc R
H43B H 0.0571 -0.1443 1.0715 0.046 Uiso 1 1 calc R
H43C H 0.0742 -0.0449 1.0369 0.046 Uiso 1 1 calc R
C44 C 0.14755(11) -0.28967(17) 1.07043(9) 0.0312(5) Uani 1 1 d .
H44A H 0.1681 -0.3424 1.0523 0.047 Uiso 1 1 calc R
H44B H 0.1135 -0.3275 1.0799 0.047 Uiso 1 1 calc R
H44C H 0.1781 -0.2614 1.1040 0.047 Uiso 1 1 calc R
C45 C 0.06932(10) -0.23394(19) 0.98057(9) 0.0333(5) Uani 1 1 d .
H45A H 0.0525 -0.1712 0.9560 0.050 Uiso 1 1 calc R
H45B H 0.0357 -0.2683 0.9921 0.050 Uiso 1 1 calc R
H45C H 0.0870 -0.2892 0.9613 0.050 Uiso 1 1 calc R
C46 C 0.20336(9) -0.20019(15) 0.98198(7) 0.0189(4) Uani 1 1 d .
H46 H 0.1907 -0.2750 0.9727 0.023 Uiso 1 1 calc R
C47 C 0.25030(9) -0.15608(15) 0.96372(7) 0.0180(4) Uani 1 1 d .
C48 C 0.28139(9) -0.22374(15) 0.92935(7) 0.0191(4) Uani 1 1 d .
H48A H 0.2756 -0.3041 0.9352 0.023 Uiso 1 1 calc R
H48B H 0.3269 -0.2081 0.9416 0.023 Uiso 1 1 calc R
C49 C 0.28467(9) -0.12870(14) 0.84019(8) 0.0182(4) Uani 1 1 d .
C50 C 0.25469(9) -0.19711(14) 0.86856(7) 0.0177(4) Uani 1 1 d .
C51 C 0.19509(9) -0.23634(15) 0.84031(8) 0.0206(4) Uani 1 1 d .
H51 H 0.1749 -0.2851 0.8588 0.025 Uiso 1 1 calc R
C52 C 0.16378(9) -0.20712(15) 0.78608(7) 0.0198(4) Uani 1 1 d .
C53 C 0.09864(9) -0.25053(17) 0.75452(8) 0.0250(4) Uani 1 1 d .
C54 C 0.07595(12) -0.3408(2) 0.78576(10) 0.0555(8) Uani 1 1 d .
H54A H 0.1062 -0.4023 0.7944 0.083 Uiso 1 1 calc R
H54B H 0.0352 -0.3687 0.7631 0.083 Uiso 1 1 calc R
H54C H 0.0719 -0.3097 0.8199 0.083 Uiso 1 1 calc R
C55 C 0.10035(11) -0.30123(18) 0.70008(9) 0.0343(5) Uani 1 1 d .
H55A H 0.1093 -0.2427 0.6768 0.051 Uiso 1 1 calc R
H55B H 0.0598 -0.3352 0.6813 0.051 Uiso 1 1 calc R
H55C H 0.1331 -0.3583 0.7073 0.051 Uiso 1 1 calc R
C56 C 0.05156(11) -0.1541(2) 0.74179(11) 0.0488(7) Uani 1 1 d .
H56A H 0.0496 -0.1209 0.7763 0.073 Uiso 1 1 calc R
H56B H 0.0101 -0.1823 0.7209 0.073 Uiso 1 1 calc R
H56C H 0.0649 -0.0975 0.7200 0.073 Uiso 1 1 calc R
C57 C 0.19461(9) -0.13339(15) 0.76095(8) 0.0200(4) Uani 1 1 d .
H57 H 0.1739 -0.1097 0.7244 0.024 Uiso 1 1 calc R
C58 C 0.25425(9) -0.09321(14) 0.78696(7) 0.0186(4) Uani 1 1 d .
C59 C 0.28266(9) -0.00630(15) 0.75876(8) 0.0205(4) Uani 1 1 d .
H59A H 0.2741 -0.0264 0.7196 0.025 Uiso 1 1 calc R
H59B H 0.3286 -0.0046 0.7761 0.025 Uiso 1 1 calc R
C60 C 0.27740(9) 0.17540(15) 0.80981(7) 0.0189(4) Uani 1 1 d .
C61 C 0.25555(9) 0.10861(15) 0.76300(8) 0.0189(4) Uani 1 1 d .
C62 C 0.20544(9) 0.14683(15) 0.72036(8) 0.0207(4) Uani 1 1 d .
H62 H 0.1901 0.1013 0.6887 0.025 Uiso 1 1 calc R
C63 C 0.17623(9) 0.24928(15) 0.72162(8) 0.0212(4) Uani 1 1 d .
C64 C 0.12070(9) 0.28383(16) 0.67260(8) 0.0240(4) Uani 1 1 d .
C65 C 0.07086(11) 0.1920(2) 0.65952(10) 0.0423(6) Uani 1 1 d .
H65A H 0.0886 0.1234 0.6497 0.063 Uiso 1 1 calc R
H65B H 0.0351 0.2155 0.6286 0.063 Uiso 1 1 calc R
H65C H 0.0571 0.1785 0.6918 0.063 Uiso 1 1 calc R
C66 C 0.14333(11) 0.30199(19) 0.62258(9) 0.0370(5) Uani 1 1 d .
H66A H 0.1751 0.3609 0.6306 0.055 Uiso 1 1 calc R
H66B H 0.1079 0.3241 0.5910 0.055 Uiso 1 1 calc R
H66C H 0.1615 0.2327 0.6140 0.055 Uiso 1 1 calc R
C67 C 0.09055(12) 0.3916(2) 0.68346(10) 0.0440(6) Uani 1 1 d .
H67A H 0.0764 0.3822 0.7159 0.066 Uiso 1 1 calc R
H67B H 0.0546 0.4096 0.6515 0.066 Uiso 1 1 calc R
H67C H 0.1212 0.4523 0.6900 0.066 Uiso 1 1 calc R
C68 C 0.20111(9) 0.31476(15) 0.76826(8) 0.0202(4) Uani 1 1 d .
H68 H 0.1832 0.3859 0.7699 0.024 Uiso 1 1 calc R
C69 C 0.25115(9) 0.28010(15) 0.81263(7) 0.0185(4) Uani 1 1 d .
C70 C 0.27543(9) 0.35506(15) 0.86288(7) 0.0201(4) Uani 1 1 d .
H70A H 0.3213 0.3456 0.8784 0.024 Uiso 1 1 calc R
H70B H 0.2671 0.4339 0.8515 0.024 Uiso 1 1 calc R
C111 C 0.09861(13) 0.0155(2) 0.88008(11) 0.0399(6) Uani 1 1 d .
C222 C 0.13680(12) 0.0750(2) 0.85066(11) 0.0371(6) Uani 1 1 d .
O111 O 0.09777(9) 0.15256(18) 0.81279(8) 0.0611(6) Uani 1 1 d .
O222 O 0.40115(8) 0.55343(16) 0.93745(8) 0.0475(5) Uani 1 1 d .
H6N H 0.4895(10) -0.2701(18) 0.8800(9) 0.034(6) Uiso 1 1 d .
H108 H 0.3326(11) 0.0748(19) 0.8538(9) 0.036(7) Uiso 1 1 d .
H3N H 0.4046(12) 0.2329(19) 0.9144(10) 0.047(7) Uiso 1 1 d .
H222 H 0.1736(13) 0.115(2) 0.8772(11) 0.064(8) Uiso 1 1 d .
H104 H 0.3206(12) 0.061(2) 0.9633(10) 0.050(8) Uiso 1 1 d .
H555 H 0.0814(13) 0.067(2) 0.9036(11) 0.067(8) Uiso 1 1 d .
H102 H 0.4284(15) 0.601(3) 0.9592(13) 0.077(10) Uiso 1 1 d .
H333 H 0.1510(13) 0.025(2) 0.8274(11) 0.066(9) Uiso 1 1 d .
H666 H 0.0593(15) -0.019(2) 0.8554(12) 0.075(9) Uiso 1 1 d .
H444 H 0.1227(15) -0.045(3) 0.9038(12) 0.082(10) Uiso 1 1 d .
H101 H 0.4283(18) 0.514(3) 0.9223(15) 0.107(13) Uiso 1 1 d .
H111 H 0.1205(18) 0.180(3) 0.7929(15) 0.117(14) Uiso 1 1 d .

loop_
_atom_site_aniso_label
_atom_site_aniso_U_11
_atom_site_aniso_U_22
_atom_site_aniso_U_33
_atom_site_aniso_U_23
_atom_site_aniso_U_13
_atom_site_aniso_U_12
O1 0.0244(8) 0.0350(8) 0.0363(9) 0.0041(7) 0.0074(7) 0.0057(7)
O2 0.0197(8) 0.0387(8) 0.0260(8) -0.0041(6) 0.0030(7) -0.0053(6)
O3 0.0149(7) 0.0241(7) 0.0204(7) -0.0025(5) 0.0043(6) -0.0020(6)
O4 0.0254(8) 0.0224(8) 0.0313(8) -0.0025(6) 0.0162(7) -0.0030(6)
O5 0.0165(7) 0.0217(7) 0.0250(7) 0.0008(6) 0.0083(6) 0.0028(6)
O6 0.0377(9) 0.0457(9) 0.0589(11) 0.0285(8) 0.0317(9) 0.0186(8)
O7 0.0337(9) 0.0383(8) 0.0235(8) -0.0081(7) 0.0121(7) -0.0053(7)
O8 0.0259(8) 0.0209(8) 0.0208(7) 0.0013(6) 0.0072(6) 0.0014(6)
N1 0.0189(9) 0.0269(9) 0.0294(9) 0.0044(7) 0.0079(8) 0.0001(7)
N2 0.0196(9) 0.0251(9) 0.0327(10) 0.0028(7) 0.0104(8) 0.0012(7)
N3 0.0158(9) 0.0351(10) 0.0239(9) -0.0037(8) 0.0055(8) -0.0030(8)
N4 0.0190(9) 0.0274(9) 0.0213(9) -0.0040(7) 0.0075(7) -0.0042(7)
N5 0.0210(9) 0.0277(9) 0.0229(9) -0.0068(7) 0.0099(7) -0.0037(7)
N6 0.0215(9) 0.0315(9) 0.0270(10) 0.0081(8) 0.0134(8) 0.0068(8)
C1 0.0204(11) 0.0243(10) 0.0278(11) 0.0003(8) 0.0113(9) 0.0011(9)
C2 0.0303(12) 0.0293(11) 0.0261(11) 0.0023(9) 0.0061(10) -0.0025(10)
C3 0.0286(12) 0.0319(12) 0.0350(13) -0.0046(10) 0.0045(10) -0.0048(10)
C4 0.0377(14) 0.0261(11) 0.0448(14) -0.0083(10) 0.0233(12) -0.0076(10)
C5 0.0562(17) 0.0340(13) 0.0382(14) 0.0096(10) 0.0197(13) -0.0037(12)
C6 0.0352(13) 0.0385(13) 0.0299(12) 0.0057(10) 0.0038(11) -0.0016(11)
C7 0.0219(11) 0.0330(11) 0.0287(11) -0.0004(9) 0.0088(10) 0.0031(9)
C8 0.0188(10) 0.0300(11) 0.0204(10) -0.0041(8) 0.0056(9) -0.0038(9)
C9 0.0263(12) 0.0321(11) 0.0354(12) 0.0008(9) 0.0150(10) -0.0012(10)
C10 0.0165(10) 0.0325(11) 0.0234(11) -0.0033(9) 0.0067(9) -0.0021(9)
C11 0.0181(10) 0.0308(11) 0.0221(11) -0.0013(9) 0.0026(9) -0.0001(9)
C12 0.0199(11) 0.0211(10) 0.0232(11) 0.0000(8) 0.0037(9) -0.0014(8)
C13 0.0203(10) 0.0345(11) 0.0234(11) -0.0076(9) 0.0062(9) -0.0058(9)
C14 0.0202(10) 0.0233(10) 0.0257(11) -0.0014(8) 0.0117(9) 0.0020(8)
C15 0.0232(11) 0.0342(11) 0.0269(11) 0.0002(9) 0.0081(10) -0.0006(9)
C16 0.0270(12) 0.0381(12) 0.0378(13) -0.0026(10) 0.0091(11) -0.0085(10)
C17 0.0368(14) 0.0249(11) 0.0491(15) 0.0023(10) 0.0216(12) -0.0036(10)
C18 0.0347(13) 0.0281(11) 0.0309(12) 0.0061(9) 0.0182(11) 0.0050(10)
C19 0.0223(11) 0.0254(10) 0.0265(11) -0.0010(8) 0.0085(9) 0.0036(9)
C20 0.0339(12) 0.0300(11) 0.0254(11) -0.0047(9) 0.0133(10) 0.0024(10)
C21 0.0204(11) 0.0274(11) 0.0266(11) 0.0020(9) 0.0069(9) -0.0003(9)
C22 0.0398(14) 0.0610(16) 0.0364(14) -0.0070(12) 0.0126(12) -0.0232(13)
C23 0.0159(10) 0.0276(10) 0.0256(11) 0.0037(9) 0.0093(9) 0.0030(9)
C24 0.0227(11) 0.0262(10) 0.0206(11) 0.0010(9) 0.0091(9) 0.0040(9)
C25 0.0211(11) 0.0289(11) 0.0235(11) 0.0027(9) 0.0081(9) 0.0013(9)
C26 0.0171(10) 0.0251(10) 0.0264(11) 0.0027(8) 0.0078(9) 0.0046(8)
C27 0.0144(9) 0.0183(9) 0.0189(10) -0.0047(8) 0.0046(8) -0.0024(8)
C28 0.0192(10) 0.0150(9) 0.0192(10) -0.0030(7) 0.0069(8) -0.0060(8)
C29 0.0200(10) 0.0150(9) 0.0175(10) -0.0007(7) 0.0041(8) -0.0014(8)
C30 0.0179(10) 0.0153(9) 0.0184(10) -0.0045(7) 0.0047(8) -0.0045(8)
C31 0.0202(10) 0.0221(10) 0.0273(11) -0.0002(8) 0.0092(9) 0.0017(8)
C32 0.0283(12) 0.0327(12) 0.0431(14) 0.0082(10) 0.0137(11) 0.0101(10)
C33 0.0364(13) 0.0387(13) 0.0370(13) -0.0037(10) 0.0153(11) 0.0106(11)
C34 0.0204(11) 0.0344(12) 0.0465(14) 0.0036(10) 0.0088(10) -0.0002(10)
C35 0.0190(10) 0.0175(9) 0.0182(10) -0.0017(8) 0.0086(8) -0.0053(8)
C36 0.0184(10) 0.0161(9) 0.0158(9) -0.0038(7) 0.0034(8) -0.0034(8)
C37 0.0185(10) 0.0217(10) 0.0155(10) -0.0009(8) 0.0061(8) -0.0023(8)
C38 0.0149(10) 0.0230(10) 0.0168(10) 0.0043(8) 0.0058(8) 0.0018(8)
C39 0.0181(10) 0.0191(9) 0.0130(9) 0.0031(7) 0.0020(8) 0.0023(8)
C40 0.0215(10) 0.0218(10) 0.0147(9) 0.0009(8) 0.0071(8) 0.0017(8)
C41 0.0201(10) 0.0224(10) 0.0170(10) 0.0016(8) 0.0067(8) -0.0003(8)
C42 0.0280(11) 0.0233(10) 0.0252(11) -0.0056(8) 0.0148(9) -0.0072(9)
C43 0.0317(12) 0.0308(11) 0.0375(13) -0.0074(10) 0.0219(11) -0.0086(10)
C44 0.0397(13) 0.0277(11) 0.0332(12) -0.0017(9) 0.0213(11) -0.0063(10)
C45 0.0285(12) 0.0400(13) 0.0347(13) -0.0067(10) 0.0145(10) -0.0090(10)
C46 0.0219(10) 0.0184(9) 0.0157(10) 0.0011(8) 0.0046(8) -0.0017(8)
C47 0.0194(10) 0.0217(10) 0.0116(9) 0.0030(7) 0.0026(8) 0.0034(8)
C48 0.0202(10) 0.0188(9) 0.0190(10) 0.0019(8) 0.0070(8) 0.0019(8)
C49 0.0181(10) 0.0169(9) 0.0216(10) -0.0028(8) 0.0092(9) 0.0026(8)
C50 0.0209(10) 0.0168(9) 0.0179(10) 0.0005(7) 0.0094(8) 0.0061(8)
C51 0.0242(11) 0.0187(9) 0.0226(10) -0.0003(8) 0.0125(9) 0.0007(8)
C52 0.0222(10) 0.0204(10) 0.0185(10) -0.0017(8) 0.0089(9) 0.0037(8)
C53 0.0212(11) 0.0327(11) 0.0218(11) 0.0002(9) 0.0077(9) -0.0016(9)
C54 0.0370(14) 0.086(2) 0.0366(14) 0.0124(13) 0.0008(12) -0.0328(14)
C55 0.0334(13) 0.0344(12) 0.0342(13) -0.0088(10) 0.0090(11) -0.0063(10)
C56 0.0272(13) 0.0554(16) 0.0546(16) -0.0219(13) -0.0011(12) 0.0090(12)
C57 0.0250(11) 0.0198(10) 0.0163(10) 0.0013(8) 0.0079(9) 0.0036(8)
C58 0.0233(11) 0.0173(9) 0.0186(10) -0.0008(8) 0.0116(9) 0.0040(8)
C59 0.0244(11) 0.0211(10) 0.0188(10) 0.0005(8) 0.0108(9) 0.0006(8)
C60 0.0179(10) 0.0228(10) 0.0184(10) 0.0044(8) 0.0091(8) -0.0007(8)
C61 0.0207(10) 0.0188(9) 0.0208(10) 0.0027(8) 0.0120(9) -0.0017(8)
C62 0.0249(11) 0.0200(10) 0.0197(10) -0.0006(8) 0.0103(9) -0.0043(8)
C63 0.0214(10) 0.0224(10) 0.0224(10) 0.0045(8) 0.0106(9) -0.0020(8)
C64 0.0245(11) 0.0235(10) 0.0247(11) 0.0016(8) 0.0083(9) 0.0008(9)
C65 0.0280(13) 0.0436(14) 0.0462(15) 0.0101(11) -0.0021(11) -0.0071(11)
C66 0.0399(14) 0.0433(13) 0.0264(12) 0.0103(10) 0.0081(11) 0.0063(11)
C67 0.0418(15) 0.0464(14) 0.0367(14) -0.0014(11) 0.0014(12) 0.0203(12)
C68 0.0212(10) 0.0184(9) 0.0250(11) 0.0030(8) 0.0130(9) -0.0005(8)
C69 0.0191(10) 0.0202(9) 0.0205(10) 0.0012(8) 0.0123(9) -0.0032(8)
C70 0.0201(10) 0.0176(9) 0.0232(10) 0.0005(8) 0.0074(9) -0.0017(8)
C111 0.0474(16) 0.0385(14) 0.0353(14) -0.0015(12) 0.0147(13) -0.0021(13)
C222 0.0349(14) 0.0339(13) 0.0424(15) -0.0084(11) 0.0116(12) -0.0021(11)
O111 0.0466(11) 0.0904(15) 0.0453(11) 0.0284(10) 0.0126(10) -0.0055(11)
O222 0.0302(10) 0.0509(11) 0.0616(12) -0.0134(9) 0.0145(9) -0.0055(9)

loop_
_atom_type_symbol
_atom_type_description
_atom_type_scat_dispersion_real
_atom_type_scat_dispersion_imag
_atom_type_scat_source
C C 0.0033 0.0016 'International Tables Vol C Tables 4.2.6.8 and 6.1.1.4'
H H 0.0000 0.0000 'International Tables Vol C Tables 4.2.6.8 and 6.1.1.4'
N N 0.0061 0.0033 'International Tables Vol C Tables 4.2.6.8 and 6.1.1.4'
O O 0.0106 0.0060 'International Tables Vol C Tables 4.2.6.8 and 6.1.1.4'

loop_
_geom_angle_atom_site_label_1
_geom_angle_atom_site_label_2
_geom_angle_atom_site_label_3
_geom_angle
C27 O3 C13 114.28(14)
C38 O4 H104 112.5(18)
C49 O5 C26 117.60(14)
C60 O8 H108 110.6(16)
C11 N1 N2 109.14(15)
C11 N1 C1 123.51(16)
N2 N1 C1 117.92(15)
C8 N2 N1 107.29(15)
C8 N2 C7 126.33(16)
N1 N2 C7 117.98(15)
C12 N3 C10 120.39(17)
C12 N3 H3N 119.9(15)
C10 N3 H3N 119.5(15)
C24 N4 N5 108.88(15)
C24 N4 C14 124.64(15)
N5 N4 C14 118.67(15)
C21 N5 N4 106.96(15)
C21 N5 C20 121.00(16)
N4 N5 C20 115.78(15)
C25 N6 C23 119.51(16)
C25 N6 H6N 118.0(13)
C23 N6 H6N 121.4(14)
C2 C1 C6 120.51(19)
C2 C1 N1 120.36(17)
C6 C1 N1 119.11(18)
C1 C2 C3 119.94(19)
C1 C2 H2 120.0
C3 C2 H2 120.0
C4 C3 C2 120.0(2)
C4 C3 H3 120.0
C2 C3 H3 120.0
C5 C4 C3 119.8(2)
C5 C4 H4 120.1
C3 C4 H4 120.1
C4 C5 C6 121.0(2)
C4 C5 H5 119.5
C6 C5 H5 119.5
C1 C6 C5 118.7(2)
C1 C6 H6 120.6
C5 C6 H6 120.6
N2 C7 H7A 109.5
N2 C7 H7B 109.5
H7A C7 H7B 109.5
N2 C7 H7C 109.5
H7A C7 H7C 109.5
H7B C7 H7C 109.5
N2 C8 C10 109.21(17)
N2 C8 C9 122.57(18)
C10 C8 C9 128.22(18)
C8 C9 H9A 109.5
C8 C9 H9B 109.5
H9A C9 H9B 109.5
C8 C9 H9C 109.5
H9A C9 H9C 109.5
H9B C9 H9C 109.5
C8 C10 N3 126.17(18)
C8 C10 C11 109.39(17)
N3 C10 C11 123.91(18)
O1 C11 N1 123.47(18)
O1 C11 C10 132.21(18)
N1 C11 C10 104.33(16)
O2 C12 N3 123.85(18)
O2 C12 C13 119.78(17)
N3 C12 C13 116.33(17)
O3 C13 C12 110.41(15)
O3 C13 H13A 109.6
C12 C13 H13A 109.6
O3 C13 H13B 109.6
C12 C13 H13B 109.6
H13A C13 H13B 108.1
C15 C14 C19 120.13(18)
C15 C14 N4 119.06(17)
C19 C14 N4 120.80(18)
C14 C15 C16 119.8(2)
C14 C15 H15 120.1
C16 C15 H15 120.1
C17 C16 C15 120.5(2)
C17 C16 H16 119.8
C15 C16 H16 119.8
C18 C17 C16 119.5(2)
C18 C17 H17 120.3
C16 C17 H17 120.3
C17 C18 C19 120.7(2)
C17 C18 H18 119.6
C19 C18 H18 119.6
C14 C19 C18 119.41(19)
C14 C19 H19 120.3
C18 C19 H19 120.3
N5 C20 H20A 109.5
N5 C20 H20B 109.5
H20A C20 H20B 109.5
N5 C20 H20C 109.5
H20A C20 H20C 109.5
H20B C20 H20C 109.5
C23 C21 N5 109.68(17)
C23 C21 C22 130.06(19)
N5 C21 C22 120.26(18)
C21 C22 H22A 109.5
C21 C22 H22B 109.5
H22A C22 H22B 109.5
C21 C22 H22C 109.5
H22A C22 H22C 109.5
H22B C22 H22C 109.5
C21 C23 N6 126.17(18)
C21 C23 C24 109.17(17)
N6 C23 C24 123.92(17)
O7 C24 N4 124.22(18)
O7 C24 C23 131.03(18)
N4 C24 C23 104.74(16)
O6 C25 N6 123.03(18)
O6 C25 C26 122.77(18)
N6 C25 C26 114.20(16)
O5 C26 C25 111.14(15)
O5 C26 H26A 109.4
C25 C26 H26A 109.4
O5 C26 H26B 109.4
C25 C26 H26B 109.4
H26A C26 H26B 108.0
C36 C27 C28 121.84(17)
C36 C27 O3 118.68(16)
C28 C27 O3 119.42(16)
C27 C28 C29 117.25(16)
C27 C28 C70 123.07(16)
C29 C28 C70 119.60(16)
C30 C29 C28 122.78(17)
C30 C29 H29 118.6
C28 C29 H29 118.6
C29 C30 C35 117.04(17)
C29 C30 C31 123.29(16)
C35 C30 C31 119.64(16)
C32 C31 C30 112.12(16)
C32 C31 C34 108.79(17)
C30 C31 C34 109.42(15)
C32 C31 C33 107.85(16)
C30 C31 C33 109.63(16)
C34 C31 C33 108.97(17)
C31 C32 H32A 109.5
C31 C32 H32B 109.5
H32A C32 H32B 109.5
C31 C32 H32C 109.5
H32A C32 H32C 109.5
H32B C32 H32C 109.5
C31 C33 H33A 109.5
C31 C33 H33B 109.5
H33A C33 H33B 109.5
C31 C33 H33C 109.5
H33A C33 H33C 109.5
H33B C33 H33C 109.5
C31 C34 H34A 109.5
C31 C34 H34B 109.5
H34A C34 H34B 109.5
C31 C34 H34C 109.5
H34A C34 H34C 109.5
H34B C34 H34C 109.5
C36 C35 C30 122.51(17)
C36 C35 H35 118.7
C30 C35 H35 118.7
C35 C36 C27 118.08(17)
C35 C36 C37 119.42(16)
C27 C36 C37 122.45(16)
C36 C37 C39 113.08(15)
C36 C37 H37A 109.0
C39 C37 H37A 109.0
C36 C37 H37B 109.0
C39 C37 H37B 109.0
H37A C37 H37B 107.8
O4 C38 C39 122.86(17)
O4 C38 C47 116.06(16)
C39 C38 C47 121.00(16)
C38 C39 C40 118.34(17)
C38 C39 C37 121.86(16)
C40 C39 C37 119.79(16)
C39 C40 C41 122.70(17)
C39 C40 H40 118.6
C41 C40 H40 118.6
C40 C41 C46 116.72(17)
C40 C41 C42 122.62(16)
C46 C41 C42 120.66(16)
C41 C42 C43 112.08(15)
C41 C42 C45 109.44(16)
C43 C42 C45 107.90(17)
C41 C42 C44 108.70(16)
C43 C42 C44 108.78(16)
C45 C42 C44 109.94(16)
C42 C43 H43A 109.5
C42 C43 H43B 109.5
H43A C43 H43B 109.5
C42 C43 H43C 109.5
H43A C43 H43C 109.5
H43B C43 H43C 109.5
C42 C44 H44A 109.5
C42 C44 H44B 109.5
H44A C44 H44B 109.5
C42 C44 H44C 109.5
H44A C44 H44C 109.5
H44B C44 H44C 109.5
C42 C45 H45A 109.5
C42 C45 H45B 109.5
H45A C45 H45B 109.5
C42 C45 H45C 109.5
H45A C45 H45C 109.5
H45B C45 H45C 109.5
C47 C46 C41 122.91(17)
C47 C46 H46 118.5
C41 C46 H46 118.5
C46 C47 C38 118.25(17)
C46 C47 C48 121.67(16)
C38 C47 C48 120.08(16)
C47 C48 C50 111.90(14)
C47 C48 H48A 109.2
C50 C48 H48A 109.2
C47 C48 H48B 109.2
C50 C48 H48B 109.2
H48A C48 H48B 107.9
C58 C49 C50 121.18(17)
C58 C49 O5 117.23(16)
C50 C49 O5 121.36(16)
C51 C50 C49 117.92(17)
C51 C50 C48 118.37(16)
C49 C50 C48 123.55(17)
C50 C51 C52 122.87(18)
C50 C51 H51 118.6
C52 C51 H51 118.6
C51 C52 C57 116.55(18)
C51 C52 C53 123.31(17)
C57 C52 C53 120.13(16)
C54 C53 C52 112.63(17)
C54 C53 C55 107.41(18)
C52 C53 C55 109.23(16)
C54 C53 C56 109.2(2)
C52 C53 C56 109.93(17)
C55 C53 C56 108.32(18)
C53 C54 H54A 109.5
C53 C54 H54B 109.5
H54A C54 H54B 109.5
C53 C54 H54C 109.5
H54A C54 H54C 109.5
H54B C54 H54C 109.5
C53 C55 H55A 109.5
C53 C55 H55B 109.5
H55A C55 H55B 109.5
C53 C55 H55C 109.5
H55A C55 H55C 109.5
H55B C55 H55C 109.5
C53 C56 H56A 109.5
C53 C56 H56B 109.5
H56A C56 H56B 109.5
C53 C56 H56C 109.5
H56A C56 H56C 109.5
H56B C56 H56C 109.5
C58 C57 C52 122.81(17)
C58 C57 H57 118.6
C52 C57 H57 118.6
C57 C58 C49 118.46(17)
C57 C58 C59 119.77(16)
C49 C58 C59 121.63(17)
C58 C59 C61 110.70(14)
C58 C59 H59A 109.5
C61 C59 H59A 109.5
C58 C59 H59B 109.5
C61 C59 H59B 109.5
H59A C59 H59B 108.1
O8 C60 C61 121.87(16)
O8 C60 C69 117.04(16)
C61 C60 C69 121.04(17)
C62 C61 C60 118.17(17)
C62 C61 C59 119.35(17)
C60 C61 C59 122.40(17)
C61 C62 C63 123.19(18)
C61 C62 H62 118.4
C63 C62 H62 118.4
C68 C63 C62 116.55(18)
C68 C63 C64 124.12(17)
C62 C63 C64 119.33(17)
C67 C64 C66 108.13(17)
C67 C64 C63 112.14(17)
C66 C64 C63 109.13(16)
C67 C64 C65 108.31(18)
C66 C64 C65 109.09(18)
C63 C64 C65 109.98(16)
C64 C65 H65A 109.5
C64 C65 H65B 109.5
H65A C65 H65B 109.5
C64 C65 H65C 109.5
H65A C65 H65C 109.5
H65B C65 H65C 109.5
C64 C66 H66A 109.5
C64 C66 H66B 109.5
H66A C66 H66B 109.5
C64 C66 H66C 109.5
H66A C66 H66C 109.5
H66B C66 H66C 109.5
C64 C67 H67A 109.5
C64 C67 H67B 109.5
H67A C67 H67B 109.5
C64 C67 H67C 109.5
H67A C67 H67C 109.5
H67B C67 H67C 109.5
C69 C68 C63 122.70(17)
C69 C68 H68 118.6
C63 C68 H68 118.6
C68 C69 C60 118.27(17)
C68 C69 C70 120.05(16)
C60 C69 C70 121.67(17)
C28 C70 C69 111.83(15)
C28 C70 H70A 109.3
C69 C70 H70A 109.3
C28 C70 H70B 109.3
C69 C70 H70B 109.3
H70A C70 H70B 107.9
C222 C111 H555 113.1(15)
C222 C111 H666 114.5(16)
H555 C111 H666 102(2)
C222 C111 H444 111.7(18)
H555 C111 H444 108(2)
H666 C111 H444 107(2)
O111 C222 C111 109.0(2)
O111 C222 H222 110.3(15)
C111 C222 H222 111.6(15)
O111 C222 H333 103.7(16)
C111 C222 H333 111.2(16)
H222 C222 H333 111(2)
C222 O111 H111 107(2)
H102 O222 H101 100(3)

loop_
_geom_bond_atom_site_label_1
_geom_bond_atom_site_label_2
_geom_bond_distance
O1 C11 1.239(2)
O2 C12 1.224(2)
O3 C27 1.405(2)
O3 C13 1.438(2)
O4 C38 1.366(2)
O4 H104 0.82(3)
O5 C49 1.399(2)
O5 C26 1.424(2)
O6 C25 1.216(2)
O7 C24 1.231(2)
O8 C60 1.377(2)
O8 H108 0.84(2)
N1 C11 1.399(2)
N1 N2 1.409(2)
N1 C1 1.438(2)
N2 C8 1.359(2)
N2 C7 1.462(2)
N3 C12 1.351(2)
N3 C10 1.416(2)
N3 H3N 0.92(2)
N4 C24 1.401(2)
N4 N5 1.410(2)
N4 C14 1.430(2)
N5 C21 1.371(2)
N5 C20 1.466(2)
N6 C25 1.354(2)
N6 C23 1.416(2)
N6 H6N 0.92(2)
C1 C2 1.376(3)
C1 C6 1.381(3)
C2 C3 1.383(3)
C2 H2 0.9500
C3 C4 1.376(3)
C3 H3 0.9500
C4 C5 1.368(3)
C4 H4 0.9500
C5 C6 1.388(3)
C5 H5 0.9500
C6 H6 0.9500
C7 H7A 0.9800
C7 H7B 0.9800
C7 H7C 0.9800
C8 C10 1.365(3)
C8 C9 1.491(3)
C9 H9A 0.9800
C9 H9B 0.9800
C9 H9C 0.9800
C10 C11 1.428(3)
C12 C13 1.503(3)
C13 H13A 0.9900
C13 H13B 0.9900
C14 C15 1.383(3)
C14 C19 1.388(3)
C15 C16 1.387(3)
C15 H15 0.9500
C16 C17 1.383(3)
C16 H16 0.9500
C17 C18 1.379(3)
C17 H17 0.9500
C18 C19 1.389(3)
C18 H18 0.9500
C19 H19 0.9500
C20 H20A 0.9800
C20 H20B 0.9800
C20 H20C 0.9800
C21 C23 1.353(3)
C21 C22 1.480(3)
C22 H22A 0.9800
C22 H22B 0.9800
C22 H22C 0.9800
C23 C24 1.432(3)
C25 C26 1.515(3)
C26 H26A 0.9900
C26 H26B 0.9900
C27 C36 1.389(3)
C27 C28 1.393(3)
C28 C29 1.398(3)
C28 C70 1.516(2)
C29 C30 1.388(3)
C29 H29 0.9500
C30 C35 1.392(3)
C30 C31 1.527(3)
C31 C32 1.526(3)
C31 C34 1.527(3)
C31 C33 1.534(3)
C32 H32A 0.9800
C32 H32B 0.9800
C32 H32C 0.9800
C33 H33A 0.9800
C33 H33B 0.9800
C33 H33C 0.9800
C34 H34A 0.9800
C34 H34B 0.9800
C34 H34C 0.9800
C35 C36 1.386(3)
C35 H35 0.9500
C36 C37 1.518(2)
C37 C39 1.523(2)
C37 H37A 0.9900
C37 H37B 0.9900
C38 C39 1.391(2)
C38 C47 1.405(3)
C39 C40 1.391(3)
C40 C41 1.395(3)
C40 H40 0.9500
C41 C46 1.396(3)
C41 C42 1.532(3)
C42 C43 1.533(3)
C42 C45 1.537(3)
C42 C44 1.538(3)
C43 H43A 0.9800
C43 H43B 0.9800
C43 H43C 0.9800
C44 H44A 0.9800
C44 H44B 0.9800
C44 H44C 0.9800
C45 H45A 0.9800
C45 H45B 0.9800
C45 H45C 0.9800
C46 C47 1.382(3)
C46 H46 0.9500
C47 C48 1.514(2)
C48 C50 1.519(2)
C48 H48A 0.9900
C48 H48B 0.9900
C49 C58 1.389(3)
C49 C50 1.397(3)
C50 C51 1.394(3)
C51 C52 1.394(3)
C51 H51 0.9500
C52 C57 1.395(3)
C52 C53 1.529(3)
C53 C54 1.523(3)
C53 C55 1.530(3)
C53 C56 1.533(3)
C54 H54A 0.9800
C54 H54B 0.9800
C54 H54C 0.9800
C55 H55A 0.9800
C55 H55B 0.9800
C55 H55C 0.9800
C56 H56A 0.9800
C56 H56B 0.9800
C56 H56C 0.9800
C57 C58 1.387(3)
C57 H57 0.9500
C58 C59 1.515(2)
C59 C61 1.524(2)
C59 H59A 0.9900
C59 H59B 0.9900
C60 C61 1.398(3)
C60 C69 1.399(3)
C61 C62 1.383(3)
C62 C63 1.398(3)
C62 H62 0.9500
C63 C68 1.394(3)
C63 C64 1.530(3)
C64 C67 1.524(3)
C64 C66 1.529(3)
C64 C65 1.533(3)
C65 H65A 0.9800
C65 H65B 0.9800
C65 H65C 0.9800
C66 H66A 0.9800
C66 H66B 0.9800
C66 H66C 0.9800
C67 H67A 0.9800
C67 H67B 0.9800
C67 H67C 0.9800
C68 C69 1.394(3)
C68 H68 0.9500
C69 C70 1.526(3)
C70 H70A 0.9900
C70 H70B 0.9900
C111 C222 1.484(3)
C111 H555 1.02(3)
C111 H666 1.00(3)
C111 H444 0.99(3)
C222 O111 1.433(3)
C222 H222 1.02(3)
C222 H333 0.97(3)
O111 H111 0.89(4)
O222 H102 0.90(3)
O222 H101 0.94(4)

loop_
_geom_torsion_atom_site_label_1
_geom_torsion_atom_site_label_2
_geom_torsion_atom_site_label_3
_geom_torsion_atom_site_label_4
_geom_torsion
C11 N1 N2 C8 8.5(2)
C1 N1 N2 C8 156.15(16)
C11 N1 N2 C7 158.68(17)
C1 N1 N2 C7 -53.6(2)
C24 N4 N5 C21 -7.8(2)
C14 N4 N5 C21 -158.51(16)
C24 N4 N5 C20 -146.03(16)
C14 N4 N5 C20 63.3(2)
C11 N1 C1 C2 103.2(2)
N2 N1 C1 C2 -39.5(2)
C11 N1 C1 C6 -75.7(3)
N2 N1 C1 C6 141.57(19)
C6 C1 C2 C3 -1.7(3)
N1 C1 C2 C3 179.39(18)
C1 C2 C3 C4 1.4(3)
C2 C3 C4 C5 0.0(3)
C3 C4 C5 C6 -1.1(3)
C2 C1 C6 C5 0.7(3)
N1 C1 C6 C5 179.59(19)
C4 C5 C6 C1 0.7(3)
N1 N2 C8 C10 -6.6(2)
C7 N2 C8 C10 -153.65(19)
N1 N2 C8 C9 172.63(17)
C7 N2 C8 C9 25.6(3)
N2 C8 C10 N3 -169.45(18)
C9 C8 C10 N3 11.3(3)
N2 C8 C10 C11 2.5(2)
C9 C8 C10 C11 -176.75(19)
C12 N3 C10 C8 82.4(3)
C12 N3 C10 C11 -88.4(2)
N2 N1 C11 O1 172.98(18)
C1 N1 C11 O1 27.5(3)
N2 N1 C11 C10 -6.7(2)
C1 N1 C11 C10 -152.24(17)
C8 C10 C11 O1 -177.0(2)
N3 C10 C11 O1 -4.8(4)
C8 C10 C11 N1 2.7(2)
N3 C10 C11 N1 174.85(18)
C10 N3 C12 O2 -8.2(3)
C10 N3 C12 C13 169.45(18)
C27 O3 C13 C12 -153.80(16)
O2 C12 C13 O3 -161.15(17)
N3 C12 C13 O3 21.1(2)
C24 N4 C14 C15 50.8(3)
N5 N4 C14 C15 -163.45(17)
C24 N4 C14 C19 -127.8(2)
N5 N4 C14 C19 17.9(3)
C19 C14 C15 C16 0.2(3)
N4 C14 C15 C16 -178.52(18)
C14 C15 C16 C17 -1.3(3)
C15 C16 C17 C18 1.0(3)
C16 C17 C18 C19 0.6(3)
C15 C14 C19 C18 1.3(3)
N4 C14 C19 C18 180.00(17)
C17 C18 C19 C14 -1.7(3)
N4 N5 C21 C23 6.2(2)
C20 N5 C21 C23 141.70(18)
N4 N5 C21 C22 -173.49(18)
C20 N5 C21 C22 -38.0(3)
N5 C21 C23 N6 168.19(18)
C22 C21 C23 N6 -12.2(4)
N5 C21 C23 C24 -2.2(2)
C22 C21 C23 C24 177.4(2)
C25 N6 C23 C21 -86.9(3)
C25 N6 C23 C24 82.2(2)
N5 N4 C24 O7 -172.77(18)
C14 N4 C24 O7 -24.3(3)
N5 N4 C24 C23 6.36(19)
C14 N4 C24 C23 154.86(17)
C21 C23 C24 O7 176.4(2)
N6 C23 C24 O7 5.7(3)
C21 C23 C24 N4 -2.6(2)
N6 C23 C24 N4 -173.30(17)
C23 N6 C25 O6 1.6(3)
C23 N6 C25 C26 -178.32(17)
C49 O5 C26 C25 109.66(18)
O6 C25 C26 O5 6.9(3)
N6 C25 C26 O5 -173.15(16)
C13 O3 C27 C36 -82.9(2)
C13 O3 C27 C28 99.93(19)
C36 C27 C28 C29 7.4(3)
O3 C27 C28 C29 -175.60(15)
C36 C27 C28 C70 -169.48(16)
O3 C27 C28 C70 7.6(3)
C27 C28 C29 C30 -2.3(3)
C70 C28 C29 C30 174.63(16)
C28 C29 C30 C35 -3.6(3)
C28 C29 C30 C31 178.13(17)
C29 C30 C31 C32 -8.1(3)
C35 C30 C31 C32 173.72(17)
C29 C30 C31 C34 112.7(2)
C35 C30 C31 C34 -65.5(2)
C29 C30 C31 C33 -127.86(19)
C35 C30 C31 C33 54.0(2)
C29 C30 C35 C36 5.0(3)
C31 C30 C35 C36 -176.71(17)
C30 C35 C36 C27 -0.3(3)
C30 C35 C36 C37 -177.84(16)
C28 C27 C36 C35 -6.1(3)
O3 C27 C36 C35 176.79(15)
C28 C27 C36 C37 171.34(16)
O3 C27 C36 C37 -5.7(3)
C35 C36 C37 C39 81.8(2)
C27 C36 C37 C39 -95.6(2)
O4 C38 C39 C40 -179.97(17)
C47 C38 C39 C40 -3.2(3)
O4 C38 C39 C37 -0.9(3)
C47 C38 C39 C37 175.94(16)
C36 C37 C39 C38 79.2(2)
C36 C37 C39 C40 -101.69(19)
C38 C39 C40 C41 1.6(3)
C37 C39 C40 C41 -177.58(17)
C39 C40 C41 C46 0.9(3)
C39 C40 C41 C42 -179.40(17)
C40 C41 C42 C43 5.3(3)
C46 C41 C42 C43 -175.00(18)
C40 C41 C42 C45 124.95(19)
C46 C41 C42 C45 -55.3(2)
C40 C41 C42 C44 -115.0(2)
C46 C41 C42 C44 64.7(2)
C40 C41 C46 C47 -1.8(3)
C42 C41 C46 C47 178.46(17)
C41 C46 C47 C38 0.3(3)
C41 C46 C47 C48 -179.71(17)
O4 C38 C47 C46 179.30(16)
C39 C38 C47 C46 2.3(3)
O4 C38 C47 C48 -0.7(2)
C39 C38 C47 C48 -177.71(16)
C46 C47 C48 C50 99.3(2)
C38 C47 C48 C50 -80.7(2)
C26 O5 C49 C58 -116.31(17)
C26 O5 C49 C50 69.2(2)
C58 C49 C50 C51 5.2(3)
O5 C49 C50 C51 179.52(15)
C58 C49 C50 C48 -170.05(16)
O5 C49 C50 C48 4.3(3)
C47 C48 C50 C51 -73.2(2)
C47 C48 C50 C49 102.0(2)
C49 C50 C51 C52 -2.3(3)
C48 C50 C51 C52 173.23(16)
C50 C51 C52 C57 -1.4(3)
C50 C51 C52 C53 179.40(17)
C51 C52 C53 C54 -8.0(3)
C57 C52 C53 C54 172.74(19)
C51 C52 C53 C55 -127.31(19)
C57 C52 C53 C55 53.5(2)
C51 C52 C53 C56 114.0(2)
C57 C52 C53 C56 -65.3(2)
C51 C52 C57 C58 2.3(3)
C53 C52 C57 C58 -178.46(17)
C52 C57 C58 C49 0.5(3)
C52 C57 C58 C59 -175.12(16)
C50 C49 C58 C57 -4.4(3)
O5 C49 C58 C57 -178.91(15)
C50 C49 C58 C59 171.17(16)
O5 C49 C58 C59 -3.4(2)
C57 C58 C59 C61 77.6(2)
C49 C58 C59 C61 -97.9(2)
O8 C60 C61 C62 -179.73(16)
C69 C60 C61 C62 -2.7(3)
O8 C60 C61 C59 3.5(3)
C69 C60 C61 C59 -179.41(16)
C58 C59 C61 C62 -95.0(2)
C58 C59 C61 C60 81.8(2)
C60 C61 C62 C63 0.8(3)
C59 C61 C62 C63 177.62(16)
C61 C62 C63 C68 1.5(3)
C61 C62 C63 C64 -179.46(17)
C68 C63 C64 C67 -7.0(3)
C62 C63 C64 C67 174.04(18)
C68 C63 C64 C66 112.7(2)
C62 C63 C64 C66 -66.2(2)
C68 C63 C64 C65 -127.6(2)
C62 C63 C64 C65 53.5(2)
C62 C63 C68 C69 -2.1(3)
C64 C63 C68 C69 178.98(17)
C63 C68 C69 C60 0.3(3)
C63 C68 C69 C70 -178.96(16)
O8 C60 C69 C68 179.37(15)
C61 C60 C69 C68 2.2(3)
O8 C60 C69 C70 -1.4(2)
C61 C60 C69 C70 -178.61(16)
C27 C28 C70 C69 96.7(2)
C29 C28 C70 C69 -80.1(2)
C68 C69 C70 C28 93.1(2)
C60 C69 C70 C28 -86.1(2)

loop_
_cod_related_entry_id
_cod_related_entry_database
_cod_related_entry_code
1 ChemSpider 30659455
